data_4083994
loop_
_publ_author_name
'Chadwick, F. Mark'
'O&#x2019;Hare, Dermot M.'

_publ_section_title
;
 Half- and Mixed-Sandwich Uranium Permethylpentalene Compounds
;
_journal_issue 14
_journal_name_full Organometallics
_journal_page_first 3768
_journal_paper_doi 10.1021/om500474h
_journal_volume 33
_journal_year 2014
_chemical_formula_moiety 'C30 H49 Cl2 Li1 N2 U1'
_chemical_formula_sum 'C30 H49 Cl2 Li N2 U'
_chemical_formula_weight 753.61
_chemical_melting_point ?
_space_group_IT_number 14
_symmetry_cell_setting monoclinic
_symmetry_space_group_name_Hall '-P 2ybc'
_symmetry_space_group_name_H-M 'P 1 21/c 1'
_atom_sites_solution_hydrogens difmap
_atom_sites_solution_primary other
_audit_creation_date 2014-06-11
_audit_creation_method CRYSTALS_ver_14.43
_cell_angle_alpha 90
_cell_angle_beta 104.1914(5)
_cell_angle_gamma 90
_cell_formula_units_Z 12
_cell_length_a 10.62130(10)
_cell_length_b 43.4930(5)
_cell_length_c 21.1430(3)
_cell_measurement_reflns_used 14573
_cell_measurement_temperature 150
_cell_measurement_theta_max 27
_cell_measurement_theta_min 5
_cell_volume 9469.0(2)
_computing_cell_refinement 'DENZO/SCALEPACK (Otwinowski & Minor, 1997)'
_computing_data_collection 'COLLECT (Nonius, 2001).'
_computing_data_reduction 'DENZO/SCALEPACK (Otwinowski & Minor, 1997)'
_computing_molecular_graphics 'CAMERON (Watkin et al., 1996)'
_computing_publication_material 'CRYSTALS (Betteridge et al., 2003)'
_computing_structure_refinement 'CRYSTALS (Betteridge et al., 2003)'
_computing_structure_solution 'Superflip (Palatinus & Chapuis, 2007)'
_diffrn_ambient_pressure 101
_diffrn_ambient_temperature 150
_diffrn_measured_fraction_theta_full 0.947
_diffrn_measured_fraction_theta_max 0.939
_diffrn_measurement_device Area
_diffrn_measurement_device_type 'Nonius KappaCCD'
_diffrn_measurement_method \w
_diffrn_radiation_monochromator graphite
_diffrn_radiation_type 'Mo K\a'
_diffrn_radiation_wavelength 0.71073
_diffrn_reflns_av_R_equivalents 0.045
_diffrn_reflns_limit_h_max 13
_diffrn_reflns_limit_h_min -13
_diffrn_reflns_limit_k_max 56
_diffrn_reflns_limit_k_min -53
_diffrn_reflns_limit_l_max 27
_diffrn_reflns_limit_l_min -27
_diffrn_reflns_number 49711
_diffrn_reflns_theta_full 25.007
_diffrn_reflns_theta_max 27.480
_diffrn_reflns_theta_min 5.143
_diffrn_standards_number 0
_exptl_absorpt_coefficient_mu 5.332
_exptl_absorpt_correction_T_max 0.77
_exptl_absorpt_correction_T_min 0.53
_exptl_absorpt_correction_type multi-scan
_exptl_absorpt_process_details 'DENZO/SCALEPACK (Otwinowski & Minor, 1997)'
_exptl_crystal_colour black
_exptl_crystal_density_diffrn 1.586
_exptl_crystal_density_meas ?
_exptl_crystal_density_method 'not measured'
_exptl_crystal_description block
_exptl_crystal_F_000 4464
_exptl_crystal_size_max 0.050
_exptl_crystal_size_mid 0.050
_exptl_crystal_size_min 0.050
_refine_diff_density_max 2.59
_refine_diff_density_min -2.92
_refine_ls_extinction_method None
_refine_ls_goodness_of_fit_ref 0.9581
_refine_ls_hydrogen_treatment noref
_refine_ls_matrix_type full
_refine_ls_number_parameters 973
_refine_ls_number_reflns 20381
_refine_ls_number_restraints 0
_refine_ls_R_factor_all 0.1032
_refine_ls_R_factor_gt 0.0589
_refine_ls_shift/su_max 0.0021221
_refine_ls_shift/su_mean 0.0000126
_refine_ls_structure_factor_coef Fsqd
_refine_ls_weighting_details
;
 Method, part 1, Chebychev polynomial, (Watkin, 1994, Prince, 1982) 
 [weight] = 1.0/[A~0~*T~0~(x)+A~1~*T~1~(x) ... +A~n-1~]*T~n-1~(x)] 
 where A~i~ are the Chebychev coefficients listed below and x= Fcalc/Fmax 
 Method = Robust Weighting (Prince, 1982) 
 W = [weight] * [1-(deltaF/6*sigmaF)^2^]^2^ 
 A~i~ are: 
 6.83 7.05 2.89 0.449 
;
_refine_ls_weighting_scheme calc
_refine_ls_wR_factor_all 0.1236
_refine_ls_wR_factor_gt 0.0960
_refine_ls_wR_factor_ref 0.1233
_reflns_limit_h_max 13
_reflns_limit_h_min -13
_reflns_limit_k_max 56
_reflns_limit_k_min 0
_reflns_limit_l_max 27
_reflns_limit_l_min 0
_reflns_number_gt 13905
_reflns_number_total 20391
_reflns_threshold_expression I>2.0\s(I)
_oxford_diffrn_Wilson_B_factor 2.20
_oxford_diffrn_Wilson_scale 463.15
_oxford_refine_ls_r_factor_ref 0.1029
_oxford_refine_ls_scale 0.051613(4)
_oxford_reflns_number_all 20391
_oxford_reflns_threshold_expression_ref I>-3.0\s(I)
_oxford_structure_analysis_title '100fmc11 At 19:45 on 11/ 6'
_cod_data_source_file om500474h_si_002.cif
_cod_data_source_block UPnstarCpstarCl
_cod_depositor_comments
;
The following automatic conversions were performed:

'_chemical_melting_point' value 'not measured' was changed to '?' -
the value is undefined or not given.

'_atom_sites_solution_primary'
value 'Other' changed to 'other' according to
/usr/data/users/saulius/crontab/automatic-downloads/rss-feeds/ACS/lib/dictionaries/cif_core.dic
dictionary named 'cif_core.dic' version 2.4.2 from 2011-04-26.

Automatic conversion script
Id: cif_fix_values 2281 2013-09-26 08:29:07Z andrius 

 Adding full bibliography for 4083993--4083994.cif.

The following automatic conversions were performed:

'_exptl_crystal_density_meas' value 'not measured' was changed to '?'
- the value is perceived as not measured.

Automatic conversion script
Id: cif_fix_values 3008 2015-01-20 13:52:24Z robertas 
;
_cod_original_sg_symbol_H-M 'P 21/c '
_cod_original_formula_sum 'C30 H49 Cl2 Li1 N2 U1'
_cod_database_code 4083994

loop_
_symmetry_equiv_pos_as_xyz
x,y,z
-x,-y,-z
x,-y+1/2,z+1/2
-x,y+1/2,-z+1/2

loop_
_atom_site_label
_atom_site_type_symbol
_atom_site_fract_x
_atom_site_fract_y
_atom_site_fract_z
_atom_site_U_iso_or_equiv
_atom_site_occupancy
_atom_site_adp_type
C1 C -0.4662(10) 0.2593(3) -0.0395(5) 0.0343 1.0000 Uani
C2 C -0.4074(10) 0.2734(3) 0.0198(5) 0.0356 1.0000 Uani
C3 C -0.3507(9) 0.2512(3) 0.0673(5) 0.0311 1.0000 Uani
C4 C -0.3728(9) 0.2217(3) 0.0360(5) 0.0319 1.0000 Uani
C5 C -0.3989(11) 0.1911(3) 0.0515(6) 0.0406 1.0000 Uani
C6 C -0.4843(11) 0.1787(3) -0.0038(7) 0.0452 1.0000 Uani
C7 C -0.5122(10) 0.1997(3) -0.0548(5) 0.0338 1.0000 Uani
C8 C -0.4404(10) 0.2271(3) -0.0321(5) 0.0329 1.0000 Uani
C9 C -0.5301(12) 0.2756(4) -0.1029(6) 0.0516 1.0000 Uani
C10 C -0.3994(12) 0.3078(3) 0.0321(7) 0.0481 1.0000 Uani
C11 C -0.2639(11) 0.2584(3) 0.1338(6) 0.0418 1.0000 Uani
C12 C -0.3208(12) 0.1735(3) 0.1100(8) 0.0605 1.0000 Uani
C13 C -0.5301(14) 0.1457(3) -0.0109(8) 0.0593 1.0000 Uani
C14 C -0.5876(12) 0.1922(4) -0.1239(7) 0.0607 1.0000 Uani
C15 C -0.6692(12) 0.2491(3) 0.1482(5) 0.0420 1.0000 Uani
C16 C -0.7849(10) 0.2369(3) 0.1089(5) 0.0335 1.0000 Uani
C17 C -0.7705(10) 0.2049(3) 0.1032(6) 0.0354 1.0000 Uani
C18 C -0.6453(12) 0.1978(3) 0.1394(6) 0.0433 1.0000 Uani
C19 C -0.5819(11) 0.2245(3) 0.1666(5) 0.0404 1.0000 Uani
C20 C -0.6474(16) 0.2823(4) 0.1690(7) 0.0638 1.0000 Uani
C21 C -0.9126(12) 0.2535(3) 0.0838(6) 0.0497 1.0000 Uani
C22 C -0.8760(14) 0.1825(3) 0.0719(7) 0.0540 1.0000 Uani
C23 C -0.6027(16) 0.1642(4) 0.1564(8) 0.0688 1.0000 Uani
C24 C -0.4602(13) 0.2255(5) 0.2217(6) 0.0697 1.0000 Uani
C25 C -1.0485(14) 0.2845(5) -0.2120(8) 0.0825 1.0000 Uani
C26 C -1.1184(14) 0.2929(5) -0.1658(7) 0.0786 1.0000 Uani
C27 C -0.8551(19) 0.2627(5) -0.2297(8) 0.0829 1.0000 Uani
C28 C -0.8498(15) 0.3140(4) -0.1879(8) 0.0648 1.0000 Uani
C29 C -1.1517(14) 0.2444(4) -0.1066(12) 0.0928 1.0000 Uani
C30 C -1.1388(12) 0.2942(3) -0.0583(7) 0.0542 1.0000 Uani
C31 C 0.0747(10) 0.3870(3) 0.2831(5) 0.0334 1.0000 Uani
C32 C -0.0090(10) 0.3617(3) 0.2596(5) 0.0327 1.0000 Uani
C33 C -0.1275(12) 0.3726(3) 0.2197(5) 0.0380 1.0000 Uani
C34 C -0.1209(10) 0.4056(3) 0.2178(5) 0.0308 1.0000 Uani
C35 C -0.2078(10) 0.4309(3) 0.2170(5) 0.0312 1.0000 Uani
C36 C -0.1336(10) 0.4552(2) 0.2529(5) 0.0273 1.0000 Uani
C37 C -0.0025(9) 0.4451(2) 0.2790(5) 0.0274 1.0000 Uani
C38 C 0.0065(10) 0.4141(3) 0.2563(5) 0.0311 1.0000 Uani
C39 C 0.2151(11) 0.3847(3) 0.3194(6) 0.0460 1.0000 Uani
C40 C 0.0325(13) 0.3284(3) 0.2692(6) 0.0474 1.0000 Uani
C41 C -0.2290(12) 0.3529(3) 0.1734(6) 0.0410 1.0000 Uani
C42 C -0.3436(11) 0.4353(3) 0.1737(6) 0.0444 1.0000 Uani
C43 C -0.1839(11) 0.4868(3) 0.2596(6) 0.0378 1.0000 Uani
C44 C 0.1087(11) 0.4638(3) 0.3189(5) 0.0402 1.0000 Uani
C45 C -0.2429(10) 0.3629(3) 0.4073(5) 0.0310 1.0000 Uani
C46 C -0.2838(10) 0.3927(3) 0.4197(5) 0.0345 1.0000 Uani
C47 C -0.3682(9) 0.4041(3) 0.3619(5) 0.0316 1.0000 Uani
C48 C -0.3790(9) 0.3808(3) 0.3138(5) 0.0290 1.0000 Uani
C49 C -0.2994(9) 0.3551(2) 0.3414(5) 0.0309 1.0000 Uani
C50 C -0.1636(13) 0.3404(3) 0.4563(6) 0.0501 1.0000 Uani
C51 C -0.2555(12) 0.4076(3) 0.4862(6) 0.0469 1.0000 Uani
C52 C -0.4362(11) 0.4348(3) 0.3530(6) 0.0459 1.0000 Uani
C53 C -0.4809(10) 0.3800(4) 0.2501(6) 0.0498 1.0000 Uani
C54 C -0.2971(11) 0.3238(3) 0.3131(6) 0.0421 1.0000 Uani
C55 C 0.3171(14) 0.4520(5) 0.5787(7) 0.0795 1.0000 Uani
C56 C 0.2229(15) 0.4555(4) 0.6136(6) 0.0667 1.0000 Uani
C57 C 0.3672(13) 0.4416(4) 0.4779(9) 0.0760 1.0000 Uani
C58 C 0.2763(13) 0.4898(4) 0.4912(8) 0.0589 1.0000 Uani
C59 C 0.1124(18) 0.4066(4) 0.6134(7) 0.0699 1.0000 Uani
C60 C -0.0051(13) 0.4542(4) 0.6099(6) 0.0526 1.0000 Uani
C61 C 0.0744(11) 0.5139(3) 0.1700(5) 0.0319 1.0000 Uani
C62 C 0.2031(11) 0.5015(3) 0.1852(5) 0.0353 1.0000 Uani
C63 C 0.2871(11) 0.5186(3) 0.2343(5) 0.0372 1.0000 Uani
C64 C 0.2093(11) 0.5413(3) 0.2539(5) 0.0324 1.0000 Uani
C65 C 0.2260(11) 0.5727(3) 0.2760(5) 0.0362 1.0000 Uani
C66 C 0.1060(11) 0.5880(3) 0.2533(5) 0.0362 1.0000 Uani
C67 C 0.0134(10) 0.5668(3) 0.2143(5) 0.0350 1.0000 Uani
C68 C 0.0754(10) 0.5378(3) 0.2149(5) 0.0306 1.0000 Uani
C69 C -0.0414(12) 0.4983(3) 0.1251(6) 0.0448 1.0000 Uani
C70 C 0.2391(15) 0.4713(3) 0.1548(7) 0.0554 1.0000 Uani
C71 C 0.4187(12) 0.5088(3) 0.2721(6) 0.0441 1.0000 Uani
C72 C 0.3411(12) 0.5863(3) 0.3250(6) 0.0451 1.0000 Uani
C73 C 0.0811(13) 0.6202(3) 0.2698(6) 0.0496 1.0000 Uani
C74 C -0.1262(10) 0.5743(4) 0.1826(6) 0.0519 1.0000 Uani
C75 C 0.3482(10) 0.5585(3) 0.0588(5) 0.0371 1.0000 Uani
C76 C 0.3175(10) 0.5898(3) 0.0559(5) 0.0337 1.0000 Uani
C77 C 0.3797(10) 0.6033(3) 0.1154(6) 0.0381 1.0000 Uani
C78 C 0.4523(9) 0.5804(3) 0.1561(5) 0.0311 1.0000 Uani
C79 C 0.4360(11) 0.5524(3) 0.1212(6) 0.0375 1.0000 Uani
C80 C 0.3128(13) 0.5343(4) 0.0063(7) 0.0564 1.0000 Uani
C81 C 0.2448(12) 0.6064(3) -0.0051(6) 0.0526 1.0000 Uani
C82 C 0.3832(12) 0.6371(3) 0.1328(8) 0.0538 1.0000 Uani
C83 C 0.5501(12) 0.5871(4) 0.2205(7) 0.0600 1.0000 Uani
C84 C 0.5138(13) 0.5234(4) 0.1388(8) 0.0631 1.0000 Uani
C85 C -0.2644(11) 0.6351(3) -0.0846(5) 0.0421 1.0000 Uani
C86 C -0.3419(11) 0.6088(3) -0.0677(5) 0.0443 1.0000 Uani
C87 C -0.0956(14) 0.6065(3) -0.1180(6) 0.0509 1.0000 Uani
C88 C -0.0552(12) 0.6564(3) -0.0742(6) 0.0437 1.0000 Uani
C89 C -0.3509(13) 0.5698(4) 0.0103(8) 0.0641 1.0000 Uani
C90 C -0.3421(12) 0.6223(4) 0.0444(6) 0.0533 1.0000 Uani
N1 N -0.9060(10) 0.2839(3) -0.1867(5) 0.0443 1.0000 Uani
N2 N -1.0882(9) 0.2749(3) -0.1040(5) 0.0436 1.0000 Uani
N3 N 0.2758(9) 0.4576(2) 0.5084(5) 0.0384 1.0000 Uani
N4 N 0.1012(10) 0.4379(2) 0.5893(4) 0.0414 1.0000 Uani
N5 N -0.2964(8) 0.6000(3) 0.0020(5) 0.0406 1.0000 Uani
N6 N -0.1250(8) 0.6279(2) -0.0707(4) 0.0309 1.0000 Uani
Li1 Li -0.8860(15) 0.2681(4) -0.0882(8) 0.0287 1.0000 Uani
Li2 Li 0.0858(18) 0.4375(5) 0.4887(9) 0.0356 1.0000 Uani
Li3 Li -0.0917(15) 0.6023(4) 0.0173(8) 0.0306 1.0000 Uani
Cl1 Cl -0.7284(2) 0.28885(6) -0.00208(12) 0.0321 1.0000 Uani
Cl2 Cl -0.8231(2) 0.21716(6) -0.06277(13) 0.0348 1.0000 Uani
Cl3 Cl 0.0745(2) 0.38883(6) 0.44242(12) 0.0326 1.0000 Uani
Cl4 Cl -0.1019(3) 0.45603(6) 0.41521(12) 0.0329 1.0000 Uani
Cl5 Cl 0.0074(2) 0.55362(6) 0.02963(13) 0.0335 1.0000 Uani
Cl6 Cl 0.0638(2) 0.62215(6) 0.10839(13) 0.0335 1.0000 Uani
U1 U -0.60422(4) 0.231535(9) 0.033898(18) 0.0265 1.0000 Uani
U2 U -0.12534(3) 0.403027(9) 0.335116(18) 0.0252 1.0000 Uani
U3 U 0.19232(4) 0.565205(9) 0.144269(18) 0.0261 1.0000 Uani
H91 H -0.5984 0.2632 -0.1288 0.0771 1.0000 Uiso
H93 H -0.5673 0.2951 -0.0938 0.0770 1.0000 Uiso
H92 H -0.4671 0.2800 -0.1278 0.0771 1.0000 Uiso
H102 H -0.4125 0.3124 0.0747 0.0790 1.0000 Uiso
H101 H -0.4680 0.3182 -0.0003 0.0791 1.0000 Uiso
H103 H -0.3176 0.3158 0.0288 0.0790 1.0000 Uiso
H112 H -0.2358 0.2394 0.1574 0.0741 1.0000 Uiso
H113 H -0.3097 0.2706 0.1592 0.0739 1.0000 Uiso
H111 H -0.1875 0.2695 0.1298 0.0740 1.0000 Uiso
H121 H -0.3631 0.1547 0.1152 0.0980 1.0000 Uiso
H123 H -0.3151 0.1861 0.1494 0.0981 1.0000 Uiso
H122 H -0.2347 0.1698 0.1060 0.0980 1.0000 Uiso
H132 H -0.6245 0.1449 -0.0238 0.0970 1.0000 Uiso
H131 H -0.5025 0.1352 0.0312 0.0970 1.0000 Uiso
H133 H -0.4961 0.1351 -0.0422 0.0970 1.0000 Uiso
H142 H -0.6020 0.2113 -0.1499 0.0971 1.0000 Uiso
H143 H -0.6706 0.1836 -0.1242 0.0970 1.0000 Uiso
H141 H -0.5400 0.1782 -0.1445 0.0969 1.0000 Uiso
H201 H -0.5584 0.2879 0.1736 0.1000 1.0000 Uiso
H203 H -0.6716 0.2856 0.2089 0.1000 1.0000 Uiso
H202 H -0.7011 0.2954 0.1355 0.1001 1.0000 Uiso
H212 H -0.9500 0.2484 0.0386 0.0810 1.0000 Uiso
H211 H -0.9732 0.2482 0.1091 0.0810 1.0000 Uiso
H213 H -0.8991 0.2757 0.0865 0.0811 1.0000 Uiso
H222 H -0.8397 0.1666 0.0489 0.0820 1.0000 Uiso
H223 H -0.9130 0.1728 0.1037 0.0820 1.0000 Uiso
H221 H -0.9436 0.1929 0.0402 0.0821 1.0000 Uiso
H231 H -0.5134 0.1633 0.1784 0.1010 1.0000 Uiso
H233 H -0.6541 0.1555 0.1839 0.1011 1.0000 Uiso
H232 H -0.6175 0.1518 0.1168 0.1010 1.0000 Uiso
H242 H -0.3954 0.2116 0.2135 0.1070 1.0000 Uiso
H241 H -0.4798 0.2200 0.2624 0.1070 1.0000 Uiso
H243 H -0.4240 0.2462 0.2261 0.1070 1.0000 Uiso
H251 H -1.0709 0.2972 -0.2511 0.1030 1.0000 Uiso
H252 H -1.0762 0.2630 -0.2262 0.1030 1.0000 Uiso
H261 H -1.2115 0.2931 -0.1855 0.0940 1.0000 Uiso
H262 H -1.0939 0.3154 -0.1541 0.0941 1.0000 Uiso
H273 H -0.7633 0.2659 -0.2259 0.1330 1.0000 Uiso
H271 H -0.9003 0.2653 -0.2752 0.1330 1.0000 Uiso
H272 H -0.8660 0.2411 -0.2181 0.1330 1.0000 Uiso
H281 H -0.7554 0.3132 -0.1701 0.1011 1.0000 Uiso
H283 H -0.8851 0.3285 -0.1627 0.1010 1.0000 Uiso
H282 H -0.8650 0.3216 -0.2324 0.1010 1.0000 Uiso
H292 H -1.1278 0.2347 -0.0631 0.1370 1.0000 Uiso
H291 H -1.2448 0.2461 -0.1188 0.1370 1.0000 Uiso
H293 H -1.1236 0.2309 -0.1364 0.1370 1.0000 Uiso
H303 H -1.1145 0.2855 -0.0150 0.0870 1.0000 Uiso
H301 H -1.2316 0.2957 -0.0723 0.0870 1.0000 Uiso
H302 H -1.1019 0.3146 -0.0567 0.0870 1.0000 Uiso
H391 H 0.2435 0.4035 0.3430 0.0740 1.0000 Uiso
H393 H 0.2281 0.3678 0.3494 0.0740 1.0000 Uiso
H392 H 0.2696 0.3814 0.2889 0.0741 1.0000 Uiso
H402 H -0.0394 0.3150 0.2509 0.0770 1.0000 Uiso
H401 H 0.0639 0.3238 0.3153 0.0770 1.0000 Uiso
H403 H 0.1019 0.3245 0.2480 0.0770 1.0000 Uiso
H413 H -0.3103 0.3640 0.1596 0.0670 1.0000 Uiso
H411 H -0.2440 0.3342 0.1938 0.0670 1.0000 Uiso
H412 H -0.1996 0.3480 0.1342 0.0670 1.0000 Uiso
H421 H -0.3997 0.4442 0.1985 0.0760 1.0000 Uiso
H423 H -0.3412 0.4486 0.1378 0.0760 1.0000 Uiso
H422 H -0.3792 0.4156 0.1568 0.0760 1.0000 Uiso
H432 H -0.1187 0.4989 0.2890 0.0600 1.0000 Uiso
H431 H -0.2072 0.4969 0.2181 0.0601 1.0000 Uiso
H433 H -0.2595 0.4856 0.2772 0.0601 1.0000 Uiso
H443 H 0.1819 0.4635 0.2993 0.0661 1.0000 Uiso
H441 H 0.0829 0.4851 0.3221 0.0662 1.0000 Uiso
H442 H 0.1364 0.4555 0.3625 0.0661 1.0000 Uiso
H501 H -0.0998 0.3307 0.4375 0.0820 1.0000 Uiso
H503 H -0.1177 0.3516 0.4950 0.0821 1.0000 Uiso
H502 H -0.2176 0.3254 0.4683 0.0820 1.0000 Uiso
H512 H -0.2675 0.4299 0.4815 0.0770 1.0000 Uiso
H511 H -0.1672 0.4039 0.5097 0.0771 1.0000 Uiso
H513 H -0.3130 0.4000 0.5113 0.0771 1.0000 Uiso
H523 H -0.4180 0.4454 0.3163 0.0740 1.0000 Uiso
H521 H -0.4061 0.4472 0.3916 0.0740 1.0000 Uiso
H522 H -0.5282 0.4318 0.3457 0.0741 1.0000 Uiso
H531 H -0.4420 0.3746 0.2153 0.0840 1.0000 Uiso
H533 H -0.5232 0.3995 0.2415 0.0840 1.0000 Uiso
H532 H -0.5460 0.3645 0.2527 0.0840 1.0000 Uiso
H542 H -0.3556 0.3231 0.2698 0.0661 1.0000 Uiso
H541 H -0.3232 0.3087 0.3400 0.0660 1.0000 Uiso
H543 H -0.2102 0.3191 0.3088 0.0661 1.0000 Uiso
H572 H 0.3471 0.4463 0.4310 0.1151 1.0000 Uiso
H571 H 0.4545 0.4478 0.4968 0.1150 1.0000 Uiso
H573 H 0.3598 0.4196 0.4819 0.1150 1.0000 Uiso
H582 H 0.2499 0.4925 0.4442 0.0900 1.0000 Uiso
H583 H 0.2166 0.5012 0.5103 0.0901 1.0000 Uiso
H581 H 0.3617 0.4985 0.5066 0.0900 1.0000 Uiso
H591 H 0.0342 0.3953 0.5945 0.1120 1.0000 Uiso
H593 H 0.1272 0.4063 0.6601 0.1120 1.0000 Uiso
H592 H 0.1843 0.3963 0.6015 0.1120 1.0000 Uiso
H602 H -0.0866 0.4441 0.5926 0.0780 1.0000 Uiso
H601 H 0.0125 0.4548 0.6568 0.0780 1.0000 Uiso
H603 H -0.0117 0.4753 0.5937 0.0781 1.0000 Uiso
H692 H -0.1146 0.5125 0.1159 0.0700 1.0000 Uiso
H693 H -0.0220 0.4925 0.0850 0.0700 1.0000 Uiso
H691 H -0.0657 0.4803 0.1460 0.0700 1.0000 Uiso
H701 H 0.3305 0.4715 0.1540 0.0861 1.0000 Uiso
H703 H 0.1880 0.4687 0.1109 0.0861 1.0000 Uiso
H702 H 0.2257 0.4538 0.1804 0.0860 1.0000 Uiso
H712 H 0.4769 0.5260 0.2781 0.0700 1.0000 Uiso
H711 H 0.4520 0.4927 0.2496 0.0700 1.0000 Uiso
H713 H 0.4134 0.5013 0.3143 0.0700 1.0000 Uiso
H722 H 0.3570 0.6071 0.3125 0.0740 1.0000 Uiso
H723 H 0.4186 0.5742 0.3263 0.0740 1.0000 Uiso
H721 H 0.3259 0.5867 0.3679 0.0739 1.0000 Uiso
H731 H -0.0034 0.6270 0.2448 0.0781 1.0000 Uiso
H733 H 0.1464 0.6339 0.2608 0.0781 1.0000 Uiso
H732 H 0.0829 0.6219 0.3158 0.0780 1.0000 Uiso
H742 H -0.1488 0.5672 0.1385 0.0790 1.0000 Uiso
H741 H -0.1391 0.5963 0.1834 0.0791 1.0000 Uiso
H743 H -0.1829 0.5646 0.2065 0.0791 1.0000 Uiso
H802 H 0.2719 0.5171 0.0210 0.0900 1.0000 Uiso
H803 H 0.3887 0.5275 -0.0071 0.0900 1.0000 Uiso
H801 H 0.2523 0.5431 -0.0318 0.0900 1.0000 Uiso
H811 H 0.2077 0.6253 0.0060 0.0860 1.0000 Uiso
H813 H 0.3012 0.6110 -0.0330 0.0860 1.0000 Uiso
H812 H 0.1738 0.5935 -0.0293 0.0861 1.0000 Uiso
H822 H 0.3618 0.6399 0.1740 0.0850 1.0000 Uiso
H821 H 0.4683 0.6453 0.1352 0.0850 1.0000 Uiso
H823 H 0.3206 0.6482 0.0997 0.0851 1.0000 Uiso
H832 H 0.5829 0.5687 0.2431 0.0990 1.0000 Uiso
H833 H 0.6225 0.5993 0.2132 0.0990 1.0000 Uiso
H831 H 0.5090 0.5995 0.2487 0.0990 1.0000 Uiso
H841 H 0.5556 0.5232 0.1850 0.0971 1.0000 Uiso
H843 H 0.5795 0.5220 0.1148 0.0970 1.0000 Uiso
H842 H 0.4584 0.5055 0.1291 0.0970 1.0000 Uiso
H852 H -0.2776 0.6533 -0.0586 0.0530 1.0000 Uiso
H851 H -0.2965 0.6406 -0.1310 0.0530 1.0000 Uiso
H862 H -0.4348 0.6142 -0.0772 0.0569 1.0000 Uiso
H861 H -0.3331 0.5909 -0.0955 0.0571 1.0000 Uiso
H872 H -0.0031 0.6042 -0.1111 0.0850 1.0000 Uiso
H871 H -0.1317 0.6137 -0.1614 0.0851 1.0000 Uiso
H873 H -0.1328 0.5865 -0.1129 0.0850 1.0000 Uiso
H883 H 0.0372 0.6532 -0.0585 0.0710 1.0000 Uiso
H881 H -0.0818 0.6722 -0.0478 0.0710 1.0000 Uiso
H882 H -0.0728 0.6638 -0.1188 0.0710 1.0000 Uiso
H891 H -0.3305 0.5644 0.0567 0.1010 1.0000 Uiso
H893 H -0.4432 0.5695 -0.0061 0.1010 1.0000 Uiso
H892 H -0.3128 0.5540 -0.0117 0.1010 1.0000 Uiso
H902 H -0.3169 0.6160 0.0894 0.0879 1.0000 Uiso
H901 H -0.3039 0.6425 0.0411 0.0880 1.0000 Uiso
H903 H -0.4356 0.6246 0.0315 0.0880 1.0000 Uiso
H551 H 0.3885 0.4659 0.5972 0.1012 1.0000 Uiso
H552 H 0.3513 0.4314 0.5861 0.1012 1.0000 Uiso
H561 H 0.2004 0.4769 0.6125 0.0853 1.0000 Uiso
H562 H 0.2585 0.4498 0.6580 0.0853 1.0000 Uiso

loop_
_atom_site_aniso_label
_atom_site_aniso_U_11
_atom_site_aniso_U_22
_atom_site_aniso_U_33
_atom_site_aniso_U_23
_atom_site_aniso_U_13
_atom_site_aniso_U_12
C1 0.025(5) 0.053(7) 0.026(5) 0.004(5) 0.008(4) -0.004(5)
C2 0.034(6) 0.041(7) 0.032(6) -0.008(5) 0.007(5) -0.005(5)
C3 0.018(5) 0.045(7) 0.027(5) -0.005(5) -0.001(4) -0.003(4)
C4 0.019(5) 0.042(7) 0.033(6) -0.007(5) 0.003(4) 0.002(4)
C5 0.036(6) 0.032(6) 0.051(7) 0.006(5) 0.006(5) 0.003(5)
C6 0.024(5) 0.044(7) 0.072(9) -0.011(6) 0.020(6) 0.001(5)
C7 0.023(5) 0.040(6) 0.039(6) -0.015(5) 0.008(4) -0.002(4)
C8 0.033(5) 0.044(7) 0.021(5) -0.002(5) 0.005(4) -0.004(5)
C9 0.040(7) 0.079(11) 0.032(6) 0.017(6) 0.001(5) -0.006(6)
C10 0.038(7) 0.052(8) 0.054(8) 0.001(6) 0.011(6) -0.010(6)
C11 0.029(6) 0.058(8) 0.033(6) -0.014(6) -0.003(5) 0.001(5)
C12 0.036(7) 0.053(9) 0.088(11) 0.016(8) 0.007(7) 0.016(6)
C13 0.055(8) 0.041(8) 0.083(11) -0.017(7) 0.019(8) 0.004(6)
C14 0.037(7) 0.087(11) 0.055(8) -0.048(8) 0.006(6) 0.002(7)
C15 0.049(7) 0.055(8) 0.023(6) -0.008(5) 0.011(5) -0.022(6)
C16 0.029(5) 0.048(7) 0.025(5) 0.008(5) 0.010(4) -0.003(5)
C17 0.032(6) 0.033(6) 0.041(6) 0.013(5) 0.008(5) -0.001(5)
C18 0.048(7) 0.045(7) 0.039(7) 0.015(6) 0.014(6) 0.009(6)
C19 0.033(6) 0.057(8) 0.032(6) 0.012(5) 0.008(5) -0.001(5)
C20 0.077(10) 0.066(11) 0.052(9) -0.012(7) 0.023(8) -0.012(8)
C21 0.034(6) 0.070(10) 0.045(7) 0.025(7) 0.010(5) 0.016(6)
C22 0.060(8) 0.055(9) 0.049(8) 0.015(7) 0.015(7) -0.012(7)
C23 0.069(10) 0.059(10) 0.077(11) 0.020(8) 0.016(9) 0.014(8)
C24 0.045(8) 0.135(16) 0.022(6) 0.017(8) -0.005(5) -0.005(9)
C25 0.038(8) 0.148(19) 0.049(9) 0.011(10) -0.013(7) 0.020(9)
C26 0.043(8) 0.138(17) 0.043(8) 0.004(10) -0.012(7) 0.016(9)
C27 0.103(14) 0.093(14) 0.045(9) -0.007(9) 0.002(9) 0.027(11)
C28 0.066(10) 0.059(10) 0.065(10) 0.014(8) 0.007(8) 0.014(8)
C29 0.033(8) 0.062(11) 0.18(2) -0.034(12) 0.018(10) -0.007(7)
C30 0.040(7) 0.057(9) 0.058(9) 0.013(7) -0.003(6) 0.013(6)
C31 0.027(5) 0.050(7) 0.026(5) -0.004(5) 0.011(4) 0.007(5)
C32 0.035(6) 0.034(6) 0.035(6) -0.006(5) 0.021(5) 0.006(5)
C33 0.053(7) 0.038(7) 0.027(6) 0.002(5) 0.017(5) -0.001(5)
C34 0.029(5) 0.043(7) 0.020(5) -0.002(5) 0.007(4) 0.005(5)
C35 0.031(5) 0.040(6) 0.022(5) -0.003(4) 0.006(4) -0.001(5)
C36 0.029(5) 0.026(5) 0.027(5) 0.001(4) 0.008(4) 0.000(4)
C37 0.021(5) 0.034(6) 0.023(5) 0.002(4) -0.001(4) -0.005(4)
C38 0.029(5) 0.039(6) 0.026(5) 0.002(4) 0.009(4) 0.000(4)
C39 0.024(6) 0.063(9) 0.053(8) 0.001(6) 0.016(5) 0.007(5)
C40 0.055(8) 0.041(7) 0.052(8) -0.001(6) 0.023(6) 0.016(6)
C41 0.044(7) 0.044(7) 0.034(6) -0.003(5) 0.007(5) -0.004(5)
C42 0.033(6) 0.060(8) 0.035(6) 0.008(6) -0.003(5) 0.003(6)
C43 0.043(6) 0.022(6) 0.049(7) -0.003(5) 0.012(5) 0.004(5)
C44 0.038(6) 0.047(7) 0.032(6) -0.001(5) 0.002(5) -0.016(5)
C45 0.032(5) 0.030(6) 0.032(6) 0.000(4) 0.008(4) -0.006(4)
C46 0.032(5) 0.052(7) 0.021(5) -0.008(5) 0.009(4) -0.023(5)
C47 0.017(4) 0.040(6) 0.041(6) 0.004(5) 0.011(4) -0.003(4)
C48 0.022(5) 0.041(6) 0.024(5) 0.005(4) 0.007(4) -0.003(4)
C49 0.023(5) 0.030(6) 0.040(6) 0.000(5) 0.008(4) -0.006(4)
C50 0.050(7) 0.042(8) 0.050(8) 0.016(6) -0.003(6) -0.009(6)
C51 0.052(7) 0.059(9) 0.035(6) -0.011(6) 0.022(6) -0.024(6)
C52 0.036(6) 0.057(8) 0.051(7) -0.003(6) 0.023(6) 0.008(6)
C53 0.021(5) 0.087(11) 0.039(7) -0.002(7) 0.003(5) -0.006(6)
C54 0.038(6) 0.032(6) 0.058(8) 0.002(5) 0.016(6) -0.015(5)
C55 0.040(8) 0.137(17) 0.049(9) 0.011(10) -0.012(7) -0.032(9)
C56 0.057(9) 0.107(14) 0.031(7) -0.016(8) 0.001(6) -0.015(9)
C57 0.031(7) 0.077(12) 0.117(14) -0.033(10) 0.012(8) 0.009(7)
C58 0.044(7) 0.055(9) 0.075(10) -0.009(8) 0.009(7) -0.012(6)
C59 0.118(14) 0.054(10) 0.034(7) 0.007(7) 0.010(8) 0.008(9)
C60 0.050(8) 0.075(10) 0.032(7) -0.006(6) 0.009(6) -0.002(7)
C61 0.041(6) 0.030(6) 0.023(5) -0.002(4) 0.005(4) -0.009(5)
C62 0.042(6) 0.033(6) 0.033(6) -0.004(5) 0.012(5) 0.002(5)
C63 0.046(7) 0.038(7) 0.029(6) -0.007(5) 0.011(5) -0.007(5)
C64 0.038(6) 0.038(6) 0.019(5) 0.002(4) 0.005(4) -0.009(5)
C65 0.039(6) 0.037(7) 0.029(6) 0.000(5) 0.003(5) -0.006(5)
C66 0.046(7) 0.037(6) 0.028(6) 0.011(5) 0.013(5) 0.004(5)
C67 0.026(5) 0.045(7) 0.034(6) -0.006(5) 0.007(4) -0.007(5)
C68 0.028(5) 0.043(7) 0.020(5) 0.001(4) 0.004(4) -0.007(5)
C69 0.055(7) 0.049(8) 0.030(6) -0.011(5) 0.010(5) -0.028(6)
C70 0.083(10) 0.026(6) 0.060(9) -0.010(6) 0.023(8) -0.005(6)
C71 0.050(7) 0.041(7) 0.035(6) 0.016(5) -0.001(5) 0.017(6)
C72 0.049(7) 0.052(8) 0.029(6) -0.008(5) -0.001(5) -0.013(6)
C73 0.053(8) 0.045(8) 0.047(8) 0.004(6) 0.005(6) 0.014(6)
C74 0.019(5) 0.090(11) 0.045(7) 0.002(7) 0.004(5) 0.004(6)
C75 0.024(5) 0.066(9) 0.028(5) -0.007(5) 0.019(4) -0.009(5)
C76 0.031(5) 0.038(6) 0.035(6) 0.011(5) 0.015(5) -0.003(5)
C77 0.031(6) 0.037(7) 0.049(7) 0.006(5) 0.017(5) -0.009(5)
C78 0.022(5) 0.036(6) 0.034(6) 0.003(5) 0.004(4) -0.001(4)
C79 0.033(6) 0.044(7) 0.040(6) 0.011(5) 0.019(5) 0.004(5)
C80 0.051(8) 0.076(11) 0.049(8) -0.015(7) 0.026(7) -0.004(7)
C81 0.040(7) 0.071(10) 0.047(7) 0.038(7) 0.012(6) 0.013(6)
C82 0.040(7) 0.038(7) 0.086(11) -0.008(7) 0.020(7) -0.010(6)
C83 0.030(6) 0.090(12) 0.050(8) -0.002(8) -0.007(6) -0.005(7)
C84 0.042(7) 0.076(11) 0.079(10) 0.016(8) 0.030(7) 0.029(7)
C85 0.033(6) 0.061(8) 0.028(6) -0.001(6) -0.001(5) 0.008(5)
C86 0.029(6) 0.076(10) 0.024(6) 0.005(6) -0.001(5) -0.008(6)
C87 0.064(8) 0.054(9) 0.037(7) -0.015(6) 0.018(6) 0.001(7)
C88 0.043(7) 0.029(6) 0.059(8) 0.006(6) 0.012(6) 0.003(5)
C89 0.044(8) 0.080(12) 0.068(10) 0.008(8) 0.014(7) -0.020(8)
C90 0.041(7) 0.077(11) 0.042(7) 0.005(7) 0.010(6) 0.018(7)
N1 0.043(6) 0.055(7) 0.031(5) 0.002(5) 0.001(4) 0.003(5)
N2 0.034(5) 0.058(7) 0.036(5) -0.003(5) 0.005(4) -0.002(5)
N3 0.034(5) 0.046(6) 0.033(5) 0.002(4) 0.007(4) -0.005(4)
N4 0.047(6) 0.046(6) 0.029(5) 0.004(4) 0.006(4) -0.007(5)
N5 0.028(5) 0.055(7) 0.039(5) 0.010(5) 0.009(4) -0.006(4)
N6 0.035(5) 0.036(5) 0.023(4) -0.005(4) 0.009(4) -0.002(4)
Li1 0.022(8) 0.031(9) 0.030(9) 0.009(7) 0.001(7) 0.010(7)
Li2 0.040(10) 0.035(11) 0.030(9) -0.011(8) 0.006(8) -0.007(8)
Li3 0.019(8) 0.038(10) 0.036(10) 0.000(8) 0.009(7) 0.002(7)
Cl1 0.0349(13) 0.0291(13) 0.0303(13) -0.0025(10) 0.0044(10) 0.0027(10)
Cl2 0.0296(12) 0.0357(14) 0.0346(14) -0.0047(11) -0.0009(10) 0.0015(10)
Cl3 0.0290(12) 0.0391(15) 0.0272(12) -0.0033(11) 0.0020(10) 0.0000(10)
Cl4 0.0350(13) 0.0342(14) 0.0295(13) -0.0017(11) 0.0083(11) 0.0025(11)
Cl5 0.0326(13) 0.0354(14) 0.0307(13) -0.0009(11) 0.0041(10) -0.0007(10)
Cl6 0.0324(13) 0.0314(14) 0.0351(14) -0.0021(11) 0.0051(11) 0.0021(10)
U1 0.02404(17) 0.0296(2) 0.02454(18) 0.00062(16) 0.00353(14) 0.00173(15)
U2 0.02417(17) 0.02837(19) 0.02288(18) 0.00013(15) 0.00525(14) -0.00055(15)
U3 0.02432(17) 0.02694(19) 0.02643(19) 0.00054(15) 0.00515(14) -0.00082(15)

loop_
_atom_type_symbol
_atom_type_scat_dispersion_real
_atom_type_scat_dispersion_imag
_atom_type_scat_Cromer_Mann_a1
_atom_type_scat_Cromer_Mann_b1
_atom_type_scat_Cromer_Mann_a2
_atom_type_scat_Cromer_Mann_b2
_atom_type_scat_Cromer_Mann_a3
_atom_type_scat_Cromer_Mann_b3
_atom_type_scat_Cromer_Mann_a4
_atom_type_scat_Cromer_Mann_b4
_atom_type_scat_Cromer_Mann_c
_atom_type_scat_source
U -9.6767 9.6646 36.0228 0.5293 23.4128 3.3253 14.9491 16.0927 4.1880 100.6130 13.3966 'International Tables Vol C 4.2.6.8 and 6.1.1.4'
C 0.0033 0.0016 2.3100 20.8439 1.0200 10.2075 1.5886 0.5687 0.8650 51.6512 0.2156 'International Tables Vol C 4.2.6.8 and 6.1.1.4'
Cl 0.1484 0.1585 11.4604 0.0104 7.1964 1.1662 6.2556 18.5194 1.6455 47.7784 -9.5574 'International Tables Vol C 4.2.6.8 and 6.1.1.4'
H 0.0000 0.0000 0.4930 10.5109 0.3229 26.1257 0.1402 3.1424 0.0408 57.7998 0.0030 'International Tables Vol C 4.2.6.8 and 6.1.1.4'
N 0.0061 0.0033 12.2126 0.0057 3.1322 9.8933 2.0125 28.9975 1.1663 0.5826 -11.5290 'International Tables Vol C 4.2.6.8 and 6.1.1.4'
Li -0.0003 0.0001 1.1282 3.9546 0.7508 1.0524 0.6175 85.3905 0.4653 168.2610 0.0377 'International Tables Vol C 4.2.6.8 and 6.1.1.4'

loop_
_geom_angle_atom_site_label_1
_geom_angle_atom_site_label_2
_geom_angle_atom_site_label_3
_geom_angle
_geom_angle_publ_flag
C2 C1 C8 107.5(10) yes
C2 C1 C9 126.2(12) yes
C8 C1 C9 125.9(11) yes
C2 C1 U1 82.3(6) yes
C8 C1 U1 67.1(6) yes
C9 C1 U1 122.2(7) yes
C1 C2 C3 110.7(10) yes
C1 C2 C10 125.5(11) yes
C3 C2 C10 123.8(10) yes
C2 C3 C4 106.8(9) yes
C2 C3 C11 124.8(10) yes
C4 C3 C11 127.6(10) yes
C2 C3 U1 79.1(6) yes
C4 C3 U1 64.2(5) yes
C11 C3 U1 129.8(7) yes
C3 C4 C5 138.7(11) yes
C3 C4 C8 107.3(10) yes
C5 C4 C8 107.6(10) yes
C3 C4 U1 84.5(6) yes
C5 C4 U1 85.2(6) yes
C8 C4 U1 73.1(6) yes
C4 C5 C6 106.9(11) yes
C4 C5 C12 124.4(11) yes
C6 C5 C12 126.9(12) yes
C4 C5 U1 64.0(6) yes
C6 C5 U1 78.7(7) yes
C12 C5 U1 133.5(9) yes
C5 C6 C7 111.6(11) yes
C5 C6 C13 125.1(13) yes
C7 C6 C13 123.0(12) yes
C6 C7 C8 106.9(10) yes
C6 C7 C14 124.7(12) yes
C8 C7 C14 127.7(12) yes
C6 C7 U1 80.9(7) yes
C8 C7 U1 66.0(6) yes
C14 C7 U1 125.6(7) yes
C4 C8 C7 106.8(10) yes
C4 C8 C1 107.5(9) yes
C7 C8 C1 135.0(10) yes
C4 C8 U1 72.7(5) yes
C7 C8 U1 82.2(6) yes
C1 C8 U1 81.1(6) yes
C1 C9 H91 110.7 no
C1 C9 H93 110.2 no
H91 C9 H93 108.3 no
C1 C9 H92 110.7 no
H91 C9 H92 109.0 no
H93 C9 H92 107.8 no
C2 C10 H102 110.5 no
C2 C10 H101 109.6 no
H102 C10 H101 107.5 no
C2 C10 H103 111.2 no
H102 C10 H103 109.5 no
H101 C10 H103 108.5 no
C3 C11 H112 109.7 no
C3 C11 H113 110.8 no
H112 C11 H113 108.2 no
C3 C11 H111 111.0 no
H112 C11 H111 108.1 no
H113 C11 H111 108.9 no
C5 C12 H121 110.4 no
C5 C12 H123 108.6 no
H121 C12 H123 108.3 no
C5 C12 H122 110.9 no
H121 C12 H122 110.7 no
H123 C12 H122 108.0 no
C6 C13 H132 110.5 no
C6 C13 H131 109.7 no
H132 C13 H131 107.2 no
C6 C13 H133 111.4 no
H132 C13 H133 109.1 no
H131 C13 H133 108.9 no
C7 C14 H142 109.3 no
C7 C14 H143 111.1 no
H142 C14 H143 108.0 no
C7 C14 H141 111.1 no
H142 C14 H141 107.8 no
H143 C14 H141 109.4 no
C16 C15 C19 107.4(11) yes
C16 C15 C20 125.5(13) yes
C19 C15 C20 127.0(12) yes
C16 C15 U1 75.5(6) yes
C19 C15 U1 75.2(7) yes
C20 C15 U1 117.6(8) yes
C15 C16 C17 109.0(10) yes
C15 C16 C21 127.3(12) yes
C17 C16 C21 123.2(11) yes
C15 C16 U1 75.2(6) yes
C17 C16 U1 76.4(6) yes
C21 C16 U1 121.7(7) yes
C16 C17 C18 106.2(10) yes
C16 C17 C22 126.2(10) yes
C18 C17 C22 127.1(11) yes
C17 C18 C19 109.9(11) yes
C17 C18 C23 121.4(12) yes
C19 C18 C23 127.5(12) yes
C17 C18 U1 76.1(6) yes
C19 C18 U1 74.7(7) yes
C23 C18 U1 126.0(9) yes
C15 C19 C18 107.5(10) yes
C15 C19 C24 125.0(13) yes
C18 C19 C24 125.1(13) yes
C15 C19 U1 75.5(6) yes
C18 C19 U1 76.2(7) yes
C24 C19 U1 128.4(8) yes
C15 C20 H201 110.5 no
C15 C20 H203 110.4 no
H201 C20 H203 110.3 no
C15 C20 H202 108.9 no
H201 C20 H202 108.2 no
H203 C20 H202 108.6 no
C16 C21 H212 110.5 no
C16 C21 H211 110.9 no
H212 C21 H211 109.0 no
C16 C21 H213 110.2 no
H212 C21 H213 107.8 no
H211 C21 H213 108.3 no
C17 C22 H222 109.5 no
C17 C22 H223 111.3 no
H222 C22 H223 108.6 no
C17 C22 H221 110.2 no
H222 C22 H221 107.7 no
H223 C22 H221 109.4 no
C18 C23 H231 110.6 no
C18 C23 H233 109.5 no
H231 C23 H233 109.4 no
C18 C23 H232 110.3 no
H231 C23 H232 109.2 no
H233 C23 H232 107.7 no
C19 C24 H242 111.0 no
C19 C24 H241 110.4 no
H242 C24 H241 109.0 no
C19 C24 H243 110.0 no
H242 C24 H243 108.3 no
H241 C24 H243 108.1 no
C26 C25 N1 114.9(13) yes
C26 C25 H251 112.1 no
N1 C25 H251 109.4 no
C26 C25 H252 106.5 no
N1 C25 H252 107.0 no
H251 C25 H252 106.5 no
C25 C26 N2 115.6(14) yes
C25 C26 H261 111.0 no
N2 C26 H261 110.9 no
C25 C26 H262 105.7 no
N2 C26 H262 107.5 no
H261 C26 H262 105.4 no
N1 C27 H273 111.9 no
N1 C27 H271 111.7 no
H273 C27 H271 108.0 no
N1 C27 H272 110.9 no
H273 C27 H272 106.9 no
H271 C27 H272 107.2 no
N1 C28 H281 110.6 no
N1 C28 H283 111.6 no
H281 C28 H283 108.0 no
N1 C28 H282 110.8 no
H281 C28 H282 107.1 no
H283 C28 H282 108.6 no
N2 C29 H292 109.8 no
N2 C29 H291 111.7 no
H292 C29 H291 107.2 no
N2 C29 H293 111.0 no
H292 C29 H293 107.4 no
H291 C29 H293 109.6 no
N2 C30 H303 109.9 no
N2 C30 H301 110.4 no
H303 C30 H301 109.5 no
N2 C30 H302 109.6 no
H303 C30 H302 108.4 no
H301 C30 H302 109.0 no
C32 C31 C38 106.6(9) yes
C32 C31 C39 125.6(11) yes
C38 C31 C39 127.0(11) yes
C32 C31 U2 81.7(6) yes
C38 C31 U2 64.9(5) yes
C39 C31 U2 126.0(7) yes
C31 C32 C33 109.8(10) yes
C31 C32 C40 123.8(10) yes
C33 C32 C40 125.9(11) yes
C32 C33 C34 108.0(10) yes
C32 C33 C41 125.5(11) yes
C34 C33 C41 124.9(10) yes
C32 C33 U2 79.6(6) yes
C34 C33 U2 63.8(6) yes
C41 C33 U2 133.1(8) yes
C33 C34 C35 137.0(10) yes
C33 C34 C38 106.4(10) yes
C35 C34 C38 108.8(10) yes
C33 C34 U2 85.0(6) yes
C35 C34 U2 83.0(6) yes
C38 C34 U2 72.2(5) yes
C34 C35 C36 107.1(9) yes
C34 C35 C42 128.0(10) yes
C36 C35 C42 123.3(10) yes
C34 C35 U2 65.5(5) yes
C36 C35 U2 80.2(6) yes
C42 C35 U2 130.8(7) yes
C35 C36 C37 109.6(9) yes
C35 C36 C43 124.8(9) yes
C37 C36 C43 125.6(9) yes
C36 C37 C38 107.2(8) yes
C36 C37 C44 127.0(10) yes
C38 C37 C44 125.6(10) yes
C36 C37 U2 81.3(6) yes
C38 C37 U2 65.8(5) yes
C44 C37 U2 121.2(7) yes
C34 C38 C37 107.2(9) yes
C34 C38 C31 109.2(10) yes
C37 C38 C31 135.1(10) yes
C34 C38 U2 74.0(6) yes
C37 C38 U2 82.1(6) yes
C31 C38 U2 83.6(6) yes
C31 C39 H391 110.5 no
C31 C39 H393 110.6 no
H391 C39 H393 109.4 no
C31 C39 H392 110.3 no
H391 C39 H392 107.7 no
H393 C39 H392 108.2 no
C32 C40 H402 110.3 no
C32 C40 H401 110.3 no
H402 C40 H401 109.1 no
C32 C40 H403 109.7 no
H402 C40 H403 109.1 no
H401 C40 H403 108.4 no
C33 C41 H413 110.4 no
C33 C41 H411 111.1 no
H413 C41 H411 109.2 no
C33 C41 H412 110.0 no
H413 C41 H412 107.4 no
H411 C41 H412 108.7 no
C35 C42 H421 110.1 no
C35 C42 H423 110.3 no
H421 C42 H423 109.0 no
C35 C42 H422 109.8 no
H421 C42 H422 108.5 no
H423 C42 H422 109.1 no
C36 C43 H432 110.3 no
C36 C43 H431 110.7 no
H432 C43 H431 108.8 no
C36 C43 H433 109.6 no
H432 C43 H433 108.4 no
H431 C43 H433 109.1 no
C37 C44 H443 110.7 no
C37 C44 H441 110.9 no
H443 C44 H441 108.2 no
C37 C44 H442 110.2 no
H443 C44 H442 108.4 no
H441 C44 H442 108.2 no
C46 C45 C49 109.2(9) yes
C46 C45 C50 127.4(10) yes
C49 C45 C50 123.0(10) yes
C46 C45 U2 74.3(6) yes
C49 C45 U2 75.7(6) yes
C50 C45 U2 121.6(7) yes
C45 C46 C47 108.5(9) yes
C45 C46 C51 124.6(11) yes
C47 C46 C51 126.4(12) yes
C45 C46 U2 76.4(6) yes
C47 C46 U2 75.1(5) yes
C51 C46 U2 121.1(7) yes
C46 C47 C48 107.1(10) yes
C46 C47 C52 126.8(11) yes
C48 C47 C52 126.1(10) yes
C46 C47 U2 75.4(5) yes
C48 C47 U2 76.0(5) yes
C52 C47 U2 115.4(7) yes
C47 C48 C49 109.1(9) yes
C47 C48 C53 124.9(10) yes
C49 C48 C53 124.4(11) yes
C47 C48 U2 74.5(5) yes
C49 C48 U2 75.9(5) yes
C53 C48 U2 127.3(7) yes
C48 C49 C45 106.0(9) yes
C48 C49 C54 128.0(10) yes
C45 C49 C54 124.8(10) yes
C45 C50 H501 109.4 no
C45 C50 H503 109.3 no
H501 C50 H503 107.9 no
C45 C50 H502 111.0 no
H501 C50 H502 109.9 no
H503 C50 H502 109.3 no
C46 C51 H512 109.9 no
C46 C51 H511 110.9 no
H512 C51 H511 107.6 no
C46 C51 H513 111.2 no
H512 C51 H513 108.0 no
H511 C51 H513 109.2 no
C47 C52 H523 110.0 no
C47 C52 H521 109.8 no
H523 C52 H521 108.8 no
C47 C52 H522 109.7 no
H523 C52 H522 109.4 no
H521 C52 H522 109.0 no
C48 C53 H531 110.0 no
C48 C53 H533 110.5 no
H531 C53 H533 110.0 no
C48 C53 H532 109.3 no
H531 C53 H532 108.4 no
H533 C53 H532 108.6 no
C49 C54 H542 109.8 no
C49 C54 H541 110.7 no
H542 C54 H541 109.1 no
C49 C54 H543 110.0 no
H542 C54 H543 107.8 no
H541 C54 H543 109.3 no
C56 C55 N3 116.5(13) yes
C56 C55 H551 108.1 no
N3 C55 H551 108.3 no
C56 C55 H552 108.0 no
N3 C55 H552 109.0 no
H551 C55 H552 106.5 no
C55 C56 N4 116.1(12) yes
C55 C56 H561 107.5 no
N4 C56 H561 107.6 no
C55 C56 H562 109.3 no
N4 C56 H562 108.0 no
H561 C56 H562 108.2 no
N3 C57 H572 109.8 no
N3 C57 H571 111.1 no
H572 C57 H571 108.0 no
N3 C57 H573 110.9 no
H572 C57 H573 107.2 no
H571 C57 H573 109.7 no
N3 C58 H582 110.8 no
N3 C58 H583 110.4 no
H582 C58 H583 108.1 no
N3 C58 H581 110.8 no
H582 C58 H581 108.1 no
H583 C58 H581 108.5 no
N4 C59 H591 110.1 no
N4 C59 H593 110.5 no
H591 C59 H593 109.1 no
N4 C59 H592 110.0 no
H591 C59 H592 108.3 no
H593 C59 H592 108.7 no
N4 C60 H602 110.4 no
N4 C60 H601 110.2 no
H602 C60 H601 109.5 no
N4 C60 H603 109.8 no
H602 C60 H603 108.5 no
H601 C60 H603 108.4 no
C62 C61 C68 106.2(9) yes
C62 C61 C69 123.7(10) yes
C68 C61 C69 128.6(10) yes
C62 C61 U3 83.8(7) yes
C68 C61 U3 66.1(6) yes
C69 C61 U3 126.3(7) yes
C61 C62 C63 111.4(10) yes
C61 C62 C70 123.1(11) yes
C63 C62 C70 125.3(11) yes
C62 C63 C64 106.0(10) yes
C62 C63 C71 126.0(11) yes
C64 C63 C71 125.5(10) yes
C62 C63 U3 79.9(7) yes
C64 C63 U3 63.5(6) yes
C71 C63 U3 134.8(8) yes
C63 C64 C65 136.3(10) yes
C63 C64 C68 108.5(9) yes
C65 C64 C68 107.9(10) yes
C63 C64 U3 86.2(6) yes
C65 C64 U3 83.3(6) yes
C68 C64 U3 71.6(5) yes
C64 C65 C66 107.8(10) yes
C64 C65 C72 127.4(11) yes
C66 C65 C72 123.9(11) yes
C64 C65 U3 65.3(6) yes
C66 C65 U3 80.1(6) yes
C72 C65 U3 128.6(8) yes
C65 C66 C67 108.9(10) yes
C65 C66 C73 124.2(11) yes
C67 C66 C73 126.9(11) yes
C66 C67 C68 108.1(9) yes
C66 C67 C74 124.9(11) yes
C68 C67 C74 126.9(11) yes
C66 C67 U3 81.7(6) yes
C68 C67 U3 66.0(6) yes
C74 C67 U3 120.9(8) yes
C64 C68 C67 107.2(9) yes
C64 C68 C61 107.6(10) yes
C67 C68 C61 136.3(10) yes
C64 C68 U3 74.1(6) yes
C67 C68 U3 82.3(6) yes
C61 C68 U3 82.6(6) yes
C61 C69 H692 109.0 no
C61 C69 H693 110.8 no
H692 C69 H693 109.0 no
C61 C69 H691 110.0 no
H692 C69 H691 108.4 no
H693 C69 H691 109.6 no
C62 C70 H701 110.4 no
C62 C70 H703 111.4 no
H701 C70 H703 108.2 no
C62 C70 H702 110.6 no
H701 C70 H702 107.5 no
H703 C70 H702 108.6 no
C63 C71 H712 109.8 no
C63 C71 H711 110.7 no
H712 C71 H711 109.4 no
C63 C71 H713 109.4 no
H712 C71 H713 108.8 no
H711 C71 H713 108.6 no
C65 C72 H722 110.2 no
C65 C72 H723 110.2 no
H722 C72 H723 108.1 no
C65 C72 H721 111.0 no
H722 C72 H721 108.9 no
H723 C72 H721 108.5 no
C66 C73 H731 110.8 no
C66 C73 H733 110.9 no
H731 C73 H733 108.5 no
C66 C73 H732 110.2 no
H731 C73 H732 108.2 no
H733 C73 H732 108.2 no
C67 C74 H742 110.4 no
C67 C74 H741 109.6 no
H742 C74 H741 109.4 no
C67 C74 H743 110.0 no
H742 C74 H743 109.2 no
H741 C74 H743 108.2 no
C76 C75 C79 108.1(10) yes
C76 C75 C80 129.4(11) yes
C79 C75 C80 122.2(12) yes
C76 C75 U3 75.8(6) yes
C79 C75 U3 77.1(6) yes
C80 C75 U3 118.4(7) yes
C75 C76 C77 108.4(10) yes
C75 C76 C81 124.5(11) yes
C77 C76 C81 126.6(12) yes
C75 C76 U3 74.9(6) yes
C77 C76 U3 75.7(6) yes
C81 C76 U3 122.1(7) yes
C76 C77 C78 108.6(10) yes
C76 C77 C82 127.1(11) yes
C78 C77 C82 124.0(11) yes
C76 C77 U3 75.0(6) yes
C78 C77 U3 76.1(6) yes
C82 C77 U3 120.2(8) yes
C77 C78 C79 108.1(10) yes
C77 C78 C83 124.1(11) yes
C79 C78 C83 126.9(11) yes
C77 C78 U3 74.5(6) yes
C79 C78 U3 75.9(6) yes
C83 C78 U3 124.7(8) yes
C75 C79 C78 106.7(10) yes
C75 C79 C84 125.0(12) yes
C78 C79 C84 127.2(12) yes
C75 C80 H802 111.0 no
C75 C80 H803 110.7 no
H802 C80 H803 109.7 no
C75 C80 H801 108.9 no
H802 C80 H801 108.5 no
H803 C80 H801 107.9 no
C76 C81 H811 110.6 no
C76 C81 H813 111.0 no
H811 C81 H813 109.0 no
C76 C81 H812 109.9 no
H811 C81 H812 108.0 no
H813 C81 H812 108.4 no
C77 C82 H822 110.3 no
C77 C82 H821 109.8 no
H822 C82 H821 109.4 no
C77 C82 H823 109.8 no
H822 C82 H823 108.6 no
H821 C82 H823 108.8 no
C78 C83 H832 112.0 no
C78 C83 H833 110.7 no
H832 C83 H833 109.2 no
C78 C83 H831 109.8 no
H832 C83 H831 108.6 no
H833 C83 H831 106.4 no
C79 C84 H841 110.2 no
C79 C84 H843 110.5 no
H841 C84 H843 108.7 no
C79 C84 H842 110.8 no
H841 C84 H842 108.0 no
H843 C84 H842 108.6 no
C86 C85 N6 112.0(10) yes
C86 C85 H852 108.2 no
N6 C85 H852 109.2 no
C86 C85 H851 110.3 no
N6 C85 H851 109.6 no
H852 C85 H851 107.3 no
C85 C86 N5 111.8(9) yes
C85 C86 H862 110.6 no
N5 C86 H862 109.2 no
C85 C86 H861 108.5 no
N5 C86 H861 109.2 no
H862 C86 H861 107.3 no
N6 C87 H872 110.2 no
N6 C87 H871 110.2 no
H872 C87 H871 109.4 no
N6 C87 H873 109.7 no
H872 C87 H873 108.6 no
H871 C87 H873 108.7 no
N6 C88 H883 110.3 no
N6 C88 H881 110.4 no
H883 C88 H881 108.7 no
N6 C88 H882 110.5 no
H883 C88 H882 108.5 no
H881 C88 H882 108.3 no
N5 C89 H891 109.8 no
N5 C89 H893 111.7 no
H891 C89 H893 108.5 no
N5 C89 H892 110.6 no
H891 C89 H892 107.1 no
H893 C89 H892 109.1 no
N5 C90 H902 110.9 no
N5 C90 H901 110.0 no
H902 C90 H901 107.9 no
N5 C90 H903 111.1 no
H902 C90 H903 109.0 no
H901 C90 H903 107.8 no
C27 N1 C25 106.5(12) yes
C27 N1 C28 109.7(13) yes
C25 N1 C28 111.7(12) yes
C26 N2 C29 116.0(13) yes
C26 N2 C30 103.9(11) yes
C29 N2 C30 107.3(11) yes
C57 N3 C55 107.5(13) yes
C57 N3 C58 107.8(11) yes
C55 N3 C58 113.5(12) yes
C60 N4 C56 108.3(11) yes
C60 N4 C59 110.4(11) yes
C56 N4 C59 112.0(12) yes
C86 N5 C90 110.8(10) yes
C86 N5 C89 108.0(10) yes
C90 N5 C89 108.6(10) yes
C85 N6 C88 108.1(9) yes
C85 N6 C87 111.9(9) yes
C88 N6 C87 108.3(9) yes
Cl2 U1 C4 128.6(2) yes
Cl2 U1 C8 98.3(2) yes
C4 U1 C8 34.1(3) yes
Cl2 U1 Cl1 75.46(8) yes
C4 U1 Cl1 123.3(3) yes
C8 U1 Cl1 105.1(3) yes
Cl2 U1 C1 98.9(2) yes
C4 U1 C1 53.6(4) yes
C8 U1 C1 31.9(4) yes
Cl1 U1 C1 74.4(3) yes
Cl2 U1 C7 75.7(2) yes
C4 U1 C7 53.1(3) yes
C8 U1 C7 31.8(3) yes
Cl1 U1 C7 119.2(3) yes
C1 U1 C7 59.0(4) yes
Cl2 U1 C3 148.7(2) yes
C4 U1 C3 31.3(3) yes
C8 U1 C3 52.6(3) yes
Cl1 U1 C3 99.1(2) yes
C1 U1 C3 50.7(3) yes
Cl2 U1 C5 116.7(3) yes
C4 U1 C5 30.8(3) yes
C8 U1 C5 52.3(4) yes
Cl1 U1 C5 153.9(3) yes
C1 U1 C5 80.7(4) yes
Cl2 U1 C19 124.8(2) yes
C4 U1 C19 97.2(3) yes
C8 U1 C19 131.3(3) yes
Cl1 U1 C19 106.7(3) yes
C1 U1 C19 135.6(3) yes
Cl2 U1 C15 111.2(3) yes
C4 U1 C15 119.2(4) yes
C8 U1 C15 149.9(3) yes
Cl1 U1 C15 78.1(3) yes
C1 U1 C15 132.1(4) yes
Cl2 U1 C16 82.4(2) yes
C4 U1 C16 145.3(3) yes
C8 U1 C16 179.2(3) yes
Cl1 U1 C16 74.8(2) yes
C1 U1 C16 147.8(4) yes
Cl2 U1 C18 101.8(3) yes
C4 U1 C18 104.1(4) yes
C8 U1 C18 132.4(4) yes
Cl1 U1 C18 121.5(3) yes
C1 U1 C18 156.6(3) yes
C7 U1 C3 80.8(3) yes
C7 U1 C5 50.0(4) yes
C3 U1 C5 58.0(3) yes
C7 U1 C19 133.7(4) yes
C3 U1 C19 86.5(3) yes
C5 U1 C19 85.7(4) yes
C7 U1 C15 162.7(4) yes
C3 U1 C15 97.3(3) yes
C5 U1 C15 114.5(4) yes
C19 U1 C15 29.3(4) yes
C7 U1 C16 148.9(3) yes
C3 U1 C16 126.6(3) yes
C5 U1 C16 127.6(3) yes
C19 U1 C16 48.2(3) yes
C15 U1 C16 29.3(3) yes
C7 U1 C18 116.1(4) yes
C3 U1 C18 107.0(3) yes
C5 U1 C18 80.2(4) yes
C19 U1 C18 29.1(4) yes
C15 U1 C18 47.9(4) yes
C16 U1 C18 47.5(3) yes
Cl3 U2 C38 98.5(2) yes
Cl3 U2 C34 128.8(2) yes
C38 U2 C34 33.8(3) yes
Cl3 U2 Cl4 75.79(8) yes
C38 U2 Cl4 105.3(3) yes
C34 U2 Cl4 122.5(3) yes
Cl3 U2 C37 99.0(2) yes
C38 U2 C37 32.1(3) yes
C34 U2 C37 53.1(3) yes
Cl4 U2 C37 74.3(2) yes
Cl3 U2 C31 75.8(2) yes
C38 U2 C31 31.5(3) yes
C34 U2 C31 53.2(3) yes
Cl4 U2 C31 119.2(3) yes
C37 U2 C31 58.8(3) yes
Cl3 U2 C35 149.4(2) yes
C38 U2 C35 53.3(3) yes
C34 U2 C35 31.5(3) yes
Cl4 U2 C35 98.5(2) yes
C37 U2 C35 51.1(3) yes
Cl3 U2 C33 117.0(3) yes
C38 U2 C33 51.9(4) yes
C34 U2 C33 31.2(3) yes
Cl4 U2 C33 153.5(2) yes
C37 U2 C33 80.6(3) yes
Cl3 U2 C47 113.6(2) yes
C38 U2 C47 147.5(3) yes
C34 U2 C47 116.6(3) yes
Cl4 U2 C47 79.3(2) yes
C37 U2 C47 131.0(3) yes
Cl3 U2 C46 84.3(2) yes
C38 U2 C46 176.9(4) yes
C34 U2 C46 144.1(3) yes
Cl4 U2 C46 74.1(2) yes
C37 U2 C46 146.3(3) yes
Cl3 U2 C48 124.8(2) yes
C38 U2 C48 129.9(3) yes
C34 U2 C48 96.2(3) yes
Cl4 U2 C48 108.5(2) yes
C37 U2 C48 135.9(3) yes
Cl3 U2 C45 76.7(2) yes
C38 U2 C45 152.7(3) yes
C34 U2 C45 133.5(3) yes
Cl4 U2 C45 99.6(2) yes
C37 U2 C45 173.3(3) yes
C31 U2 C35 81.4(3) yes
C31 U2 C33 50.1(3) yes
C35 U2 C33 58.2(3) yes
C31 U2 C47 161.3(3) yes
C35 U2 C47 94.3(3) yes
C33 U2 C47 112.3(3) yes
C31 U2 C46 151.4(4) yes
C35 U2 C46 123.6(3) yes
C33 U2 C46 127.9(3) yes
C47 U2 C46 29.6(3) yes
C31 U2 C48 131.8(3) yes
C35 U2 C48 85.7(3) yes
C33 U2 C48 83.9(3) yes
C47 U2 C48 29.5(3) yes
C46 U2 C48 48.3(3) yes
C31 U2 C45 123.9(3) yes
C35 U2 C45 133.7(3) yes
C33 U2 C45 105.9(3) yes
C47 U2 C45 48.6(3) yes
C46 U2 C45 29.3(3) yes
C48 U2 C45 48.1(3) yes
Cl5 U3 C68 95.0(2) yes
Cl5 U3 C64 127.6(2) yes
C68 U3 C64 34.2(3) yes
Cl5 U3 Cl6 74.54(8) yes
C68 U3 Cl6 107.6(3) yes
C64 U3 Cl6 122.0(3) yes
Cl5 U3 C61 76.1(2) yes
C68 U3 C61 31.4(3) yes
C64 U3 C61 53.0(3) yes
Cl6 U3 C61 124.3(2) yes
Cl5 U3 C67 92.4(2) yes
C68 U3 C67 31.7(4) yes
C64 U3 C67 53.1(4) yes
Cl6 U3 C67 76.5(3) yes
C61 U3 C67 58.6(4) yes
Cl5 U3 C65 143.2(2) yes
C68 U3 C65 53.3(3) yes
C64 U3 C65 31.5(3) yes
Cl6 U3 C65 95.9(3) yes
C61 U3 C65 81.0(3) yes
Cl5 U3 C75 79.5(2) yes
C68 U3 C75 145.0(4) yes
C64 U3 C75 130.2(4) yes
Cl6 U3 C75 104.1(3) yes
C61 U3 C75 115.6(4) yes
Cl5 U3 C76 80.4(2) yes
C68 U3 C76 173.2(4) yes
C64 U3 C76 148.1(3) yes
Cl6 U3 C76 76.2(2) yes
C61 U3 C76 141.9(3) yes
Cl5 U3 C77 108.1(3) yes
C68 U3 C77 156.4(3) yes
C64 U3 C77 124.0(3) yes
Cl6 U3 C77 75.2(3) yes
C61 U3 C77 160.0(3) yes
Cl5 U3 C78 126.6(2) yes
C68 U3 C78 133.9(3) yes
C64 U3 C78 99.8(3) yes
Cl6 U3 C78 102.6(2) yes
C61 U3 C78 132.9(3) yes
Cl5 U3 C63 121.6(2) yes
C68 U3 C63 52.3(3) yes
C64 U3 C63 30.3(3) yes
Cl6 U3 C63 152.1(2) yes
C61 U3 C63 50.6(3) yes
C67 U3 C65 50.9(3) yes
C67 U3 C75 171.2(3) yes
C65 U3 C75 137.0(3) yes
C67 U3 C76 152.6(4) yes
C65 U3 C76 132.6(3) yes
C75 U3 C76 29.4(3) yes
C67 U3 C77 138.7(4) yes
C65 U3 C77 103.3(3) yes
C75 U3 C77 48.5(4) yes
C76 U3 C77 29.3(3) yes
C67 U3 C78 139.8(3) yes
C65 U3 C78 90.0(3) yes
C75 U3 C78 48.9(3) yes
C76 U3 C78 48.6(3) yes
C77 U3 C78 29.5(3) yes
C67 U3 C63 80.1(3) yes
C65 U3 C63 57.2(3) yes
C75 U3 C63 101.3(4) yes
C76 U3 C63 126.1(3) yes
C77 U3 C63 115.2(3) yes
C78 U3 C63 85.8(3) yes

loop_
_geom_bond_atom_site_label_1
_geom_bond_atom_site_label_2
_geom_bond_distance
_geom_bond_publ_flag
C1 C2 1.399(15) yes
C1 C8 1.428(16) yes
C1 C9 1.521(16) yes
C1 U1 2.671(10) yes
C2 C3 1.420(15) yes
C2 C10 1.516(17) yes
C3 C4 1.434(15) yes
C3 C11 1.512(14) yes
C3 U1 2.747(10) yes
C4 C5 1.416(16) yes
C4 C8 1.460(14) yes
C4 U1 2.485(10) yes
C5 C6 1.401(17) yes
C5 C12 1.517(17) yes
C5 U1 2.754(11) yes
C6 C7 1.387(18) yes
C6 C13 1.510(18) yes
C7 C8 1.435(15) yes
C7 C14 1.518(16) yes
C7 U1 2.700(10) yes
C8 U1 2.490(10) yes
C9 H91 0.959 no
C9 H93 0.975 no
C9 H92 0.967 no
C10 H102 0.967 no
C10 H101 0.980 no
C10 H103 0.953 no
C11 H112 0.976 no
C11 H113 0.965 no
C11 H111 0.965 no
C12 H121 0.954 no
C12 H123 0.986 no
C12 H122 0.954 no
C13 H132 0.973 no
C13 H131 0.979 no
C13 H133 0.950 no
C14 H142 0.985 no
C14 H143 0.957 no
C14 H141 0.960 no
C15 C16 1.407(15) yes
C15 C19 1.406(18) yes
C15 C20 1.510(19) yes
C15 U1 2.778(11) yes
C16 C17 1.412(16) yes
C16 C21 1.513(15) yes
C16 U1 2.782(10) yes
C17 C18 1.397(15) yes
C17 C22 1.509(17) yes
C18 C19 1.397(18) yes
C18 C23 1.544(19) yes
C18 U1 2.794(11) yes
C19 C24 1.513(16) yes
C19 U1 2.774(11) yes
C20 H201 0.958 no
C20 H203 0.950 no
C20 H202 0.977 no
C21 H212 0.968 no
C21 H211 0.960 no
C21 H213 0.976 no
C22 H222 0.978 no
C22 H223 0.956 no
C22 H221 0.967 no
C23 H231 0.950 no
C23 H233 0.968 no
C23 H232 0.975 no
C24 H242 0.963 no
C24 H241 0.964 no
C24 H243 0.974 no
C25 C26 1.41(2) yes
C25 N1 1.476(16) yes
C25 H251 0.977 no
C25 H252 1.002 no
C26 N2 1.490(19) yes
C26 H261 0.974 no
C26 H262 1.026 no
C27 N1 1.485(19) yes
C27 H273 0.969 no
C27 H271 0.970 no
C27 H272 0.984 no
C28 N1 1.441(19) yes
C28 H281 0.981 no
C28 H283 0.961 no
C28 H282 0.973 no
C29 N2 1.484(19) yes
C29 H292 0.988 no
C29 H291 0.962 no
C29 H293 0.960 no
C30 N2 1.476(17) yes
C30 H303 0.966 no
C30 H301 0.959 no
C30 H302 0.968 no
C31 C32 1.424(16) yes
C31 C38 1.425(15) yes
C31 C39 1.504(15) yes
C31 U2 2.712(10) yes
C32 C33 1.414(16) yes
C32 C40 1.515(16) yes
C33 C34 1.440(16) yes
C33 C41 1.528(16) yes
C33 U2 2.771(11) yes
C34 C35 1.433(15) yes
C34 C38 1.446(14) yes
C34 U2 2.496(10) yes
C35 C36 1.421(14) yes
C35 C42 1.519(14) yes
C35 U2 2.721(10) yes
C36 C37 1.435(13) yes
C36 C43 1.495(14) yes
C37 C38 1.442(15) yes
C37 C44 1.511(14) yes
C37 U2 2.686(10) yes
C38 U2 2.472(10) yes
C39 H391 0.967 no
C39 H393 0.959 no
C39 H392 0.977 no
C40 H402 0.961 no
C40 H401 0.969 no
C40 H403 0.967 no
C41 H413 0.970 no
C41 H411 0.953 no
C41 H412 0.978 no
C42 H421 0.966 no
C42 H423 0.959 no
C42 H422 0.969 no
C43 H432 0.967 no
C43 H431 0.957 no
C43 H433 0.966 no
C44 H443 0.967 no
C44 H441 0.973 no
C44 H442 0.966 no
C45 C46 1.410(16) yes
C45 C49 1.417(14) yes
C45 C50 1.521(16) yes
C45 U2 2.804(10) yes
C46 C47 1.416(15) yes
C46 C51 1.509(15) yes
C46 U2 2.777(10) yes
C47 C48 1.417(15) yes
C47 C52 1.509(17) yes
C47 U2 2.774(9) yes
C48 C49 1.439(15) yes
C48 C53 1.506(15) yes
C48 U2 2.792(10) yes
C49 C54 1.487(16) yes
C50 H501 0.963 no
C50 H503 0.973 no
C50 H502 0.946 no
C51 H512 0.980 no
C51 H511 0.962 no
C51 H513 0.961 no
C52 H523 0.963 no
C52 H521 0.964 no
C52 H522 0.960 no
C53 H531 0.958 no
C53 H533 0.957 no
C53 H532 0.977 no
C54 H542 0.973 no
C54 H541 0.954 no
C54 H543 0.972 no
C55 C56 1.39(2) yes
C55 N3 1.463(17) yes
C55 H551 0.973 no
C55 H552 0.963 no
C56 N4 1.481(17) yes
C56 H561 0.961 no
C56 H562 0.954 no
C57 N3 1.467(17) yes
C57 H572 0.985 no
C57 H571 0.954 no
C57 H573 0.964 no
C58 N3 1.447(17) yes
C58 H582 0.971 no
C58 H583 0.968 no
C58 H581 0.962 no
C59 N4 1.449(18) yes
C59 H591 0.963 no
C59 H593 0.961 no
C59 H592 0.969 no
C60 N4 1.486(16) yes
C60 H602 0.959 no
C60 H601 0.963 no
C60 H603 0.976 no
C61 C62 1.430(15) yes
C61 C68 1.407(15) yes
C61 C69 1.517(14) yes
C61 U3 2.681(10) yes
C62 C63 1.405(15) yes
C62 C70 1.548(16) yes
C63 C64 1.415(16) yes
C63 C71 1.491(16) yes
C63 U3 2.794(12) yes
C64 C65 1.440(15) yes
C64 C68 1.466(14) yes
C64 U3 2.505(10) yes
C65 C66 1.414(16) yes
C65 C72 1.515(15) yes
C65 U3 2.739(11) yes
C66 C67 1.449(16) yes
C66 C73 1.484(17) yes
C67 C68 1.423(16) yes
C67 C74 1.506(15) yes
C67 U3 2.682(10) yes
C68 U3 2.471(10) yes
C69 H692 0.975 no
C69 H693 0.954 no
C69 H691 0.965 no
C70 H701 0.975 no
C70 H703 0.962 no
C70 H702 0.967 no
C71 H712 0.959 no
C71 H711 0.962 no
C71 H713 0.966 no
C72 H722 0.969 no
C72 H723 0.971 no
C72 H721 0.960 no
C73 H731 0.969 no
C73 H733 0.967 no
C73 H732 0.970 no
C74 H742 0.956 no
C74 H741 0.969 no
C74 H743 0.971 no
C75 C76 1.398(17) yes
C75 C79 1.443(16) yes
C75 C80 1.510(17) yes
C75 U3 2.750(9) yes
C76 C77 1.399(16) yes
C76 C81 1.514(15) yes
C76 U3 2.761(10) yes
C77 C78 1.415(15) yes
C77 C82 1.515(17) yes
C77 U3 2.771(10) yes
C78 C79 1.414(16) yes
C78 C83 1.523(16) yes
C78 U3 2.791(10) yes
C79 C84 1.502(17) yes
C80 H802 0.955 no
C80 H803 0.963 no
C80 H801 0.977 no
C81 H811 0.966 no
C81 H813 0.959 no
C81 H812 0.978 no
C82 H822 0.962 no
C82 H821 0.961 no
C82 H823 0.968 no
C83 H832 0.952 no
C83 H833 0.976 no
C83 H831 0.983 no
C84 H841 0.970 no
C84 H843 0.961 no
C84 H842 0.969 no
C85 C86 1.501(18) yes
C85 N6 1.471(14) yes
C85 H852 0.993 no
C85 H851 0.984 no
C86 N5 1.485(14) yes
C86 H862 0.986 no
C86 H861 0.996 no
C87 N6 1.455(14) yes
C87 H872 0.963 no
C87 H871 0.956 no
C87 H873 0.971 no
C88 N6 1.455(14) yes
C88 H883 0.965 no
C88 H881 0.968 no
C88 H882 0.970 no
C89 N5 1.463(18) yes
C89 H891 0.979 no
C89 H893 0.956 no
C89 H892 0.970 no
C90 N5 1.483(17) yes
C90 H902 0.962 no
C90 H901 0.976 no
C90 H903 0.968 no
Cl1 U1 2.836(3) yes
Cl2 U1 2.765(3) yes
Cl3 U2 2.770(2) yes
Cl4 U2 2.835(3) yes
Cl5 U3 2.766(3) yes
Cl6 U3 2.840(3) yes
